data_4104977
loop_
_publ_author_name
'Guoqiang Feng'
'Eric A. Tanifum'
'Harry Adams'
'Alvan C. Hengge'
'Nicholas H. Williams'

_publ_section_title
;
 Mechanism and Transition State Structure of Aryl Methylphosphonate Esters
 Doubly Coordinated to a Dinuclear Cobalt(III) Center
;
_journal_name_full 'Journal of the American Chemical Society'
_journal_page_first 12771
_journal_page_last 12779
_journal_paper_doi 10.1021/ja904134n
_journal_volume 131
_journal_year 2009
_chemical_formula_sum 'C19 H41 Cl4 Co2 N6 O18 P'
_chemical_formula_weight 932.21
_chemical_name_systematic
;
 ?
;
_space_group_IT_number 2
_symmetry_cell_setting triclinic
_symmetry_space_group_name_Hall '-P 1'
_symmetry_space_group_name_H-M 'P -1'
_atom_sites_solution_hydrogens geom
_atom_sites_solution_primary direct
_atom_sites_solution_secondary difmap
_audit_creation_method SHELXL-97
_cell_angle_alpha 86.042(2)
_cell_angle_beta 83.851(2)
_cell_angle_gamma 74.685(2)
_cell_formula_units_Z 2
_cell_length_a 9.6420(10)
_cell_length_b 12.0145(13)
_cell_length_c 15.1903(16)
_cell_measurement_reflns_used 2160
_cell_measurement_temperature 150(2)
_cell_measurement_theta_max 27.89
_cell_measurement_theta_min 1.36
_cell_volume 1685.9(3)
_computing_cell_refinement 'Bruker SMART'
_computing_data_collection 'Bruker SMART'
_computing_data_reduction 'Bruker SAINT'
_computing_molecular_graphics 'Bruker SHELXTL'
_computing_publication_material 'Bruker SHELXTL'
_computing_structure_refinement 'SHELXL-97 (Sheldrick, 1997)'
_computing_structure_solution 'SHELXS-97 (Sheldrick, 1990)'
_diffrn_ambient_temperature 150(2)
_diffrn_detector_area_resol_mean 100
_diffrn_measured_fraction_theta_full 0.970
_diffrn_measured_fraction_theta_max 0.970
_diffrn_measurement_device_type 'CCD area detector'
_diffrn_measurement_method 'phi and omega scans'
_diffrn_radiation_monochromator graphite
_diffrn_radiation_source 'fine-focus sealed tube'
_diffrn_radiation_type MoK\a
_diffrn_radiation_wavelength 0.71073
_diffrn_reflns_av_R_equivalents 0.0371
_diffrn_reflns_av_sigmaI/netI 0.0554
_diffrn_reflns_limit_h_max 12
_diffrn_reflns_limit_h_min -12
_diffrn_reflns_limit_k_max 15
_diffrn_reflns_limit_k_min -15
_diffrn_reflns_limit_l_max 19
_diffrn_reflns_limit_l_min -19
_diffrn_reflns_number 19590
_diffrn_reflns_theta_full 27.59
_diffrn_reflns_theta_max 27.59
_diffrn_reflns_theta_min 1.35
_diffrn_standards_decay_% 0
_diffrn_standards_number 0
_exptl_absorpt_coefficient_mu 1.434
_exptl_absorpt_correction_T_max 0.8467
_exptl_absorpt_correction_T_min 0.6896
_exptl_absorpt_correction_type multi-scan
_exptl_absorpt_process_details SADABS
_exptl_crystal_colour red
_exptl_crystal_density_diffrn 1.836
_exptl_crystal_description block
_exptl_crystal_F_000 956
_exptl_crystal_size_max 0.28
_exptl_crystal_size_mid 0.18
_exptl_crystal_size_min 0.12
_refine_diff_density_max 1.696
_refine_diff_density_min -1.185
_refine_diff_density_rms 0.122
_refine_ls_extinction_method none
_refine_ls_goodness_of_fit_ref 1.101
_refine_ls_hydrogen_treatment constr
_refine_ls_matrix_type full
_refine_ls_number_parameters 446
_refine_ls_number_reflns 7602
_refine_ls_number_restraints 0
_refine_ls_restrained_S_all 1.101
_refine_ls_R_factor_all 0.0726
_refine_ls_R_factor_gt 0.0509
_refine_ls_shift/su_max 0.000
_refine_ls_shift/su_mean 0.000
_refine_ls_structure_factor_coef Fsqd
_refine_ls_weighting_details 'calc w=1/[\s^2^(Fo^2^)+(0.0833P)^2^+0.0401P] where P=(Fo^2^+2Fc^2^)/3'
_refine_ls_weighting_scheme calc
_refine_ls_wR_factor_gt 0.1406
_refine_ls_wR_factor_ref 0.1515
_reflns_number_gt 5543
_reflns_number_total 7602
_reflns_threshold_expression >2sigma(I)
_cod_data_source_file ja904134n_si_001.cif
_cod_data_source_block onw102m
_cod_database_code 4104977

loop_
_symmetry_equiv_pos_as_xyz
'x, y, z'
'-x, -y, -z'

loop_
_atom_site_label
_atom_site_type_symbol
_atom_site_fract_x
_atom_site_fract_y
_atom_site_fract_z
_atom_site_U_iso_or_equiv
_atom_site_adp_type
_atom_site_occupancy
_atom_site_symmetry_multiplicity
_atom_site_calc_flag
_atom_site_refinement_flags
Co1 Co 0.24419(5) 0.20187(4) 0.27914(3) 0.01404(14) Uani 1 1 d .
Co2 Co 0.21985(5) 0.44820(4) 0.27873(3) 0.01383(14) Uani 1 1 d .
P1 P 0.02186(11) 0.36661(8) 0.16588(7) 0.0167(2) Uani 1 1 d .
Cl1 Cl -0.22874(10) 0.21363(8) 0.42238(6) 0.0202(2) Uani 1 1 d .
Cl2 Cl 0.31624(11) 0.28781(9) 0.60994(7) 0.0238(2) Uani 1 1 d .
Cl3 Cl 0.56758(15) 0.20959(13) 0.01514(10) 0.0515(4) Uani 1 1 d .
Cl4 Cl 0.13332(11) 0.02109(10) -0.19950(8) 0.0314(3) Uani 1 1 d .
O1 O 0.1589(3) 0.3310(2) 0.35383(17) 0.0164(6) Uani 1 1 d .
H1 H 0.1041 0.3352 0.4099 0.020 Uiso 1 1 calc R
O2 O 0.3440(3) 0.3116(2) 0.22761(17) 0.0165(6) Uani 1 1 d .
H2 H 0.4296 0.3015 0.1884 0.020 Uiso 1 1 calc R
O3 O 0.0894(3) 0.2470(2) 0.20171(18) 0.0191(6) Uani 1 1 d .
O4 O 0.0700(3) 0.4626(2) 0.20107(18) 0.0190(6) Uani 1 1 d .
O5 O 0.0644(3) 0.3747(2) 0.06187(19) 0.0278(7) Uani 1 1 d .
O6 O 0.5662(5) 0.2383(4) -0.0749(3) 0.0822(16) Uani 1 1 d .
O7 O 0.6571(7) 0.0942(5) 0.0264(4) 0.129(3) Uani 1 1 d .
O8 O 0.4250(4) 0.2183(4) 0.0545(2) 0.0608(12) Uani 1 1 d .
O9 O 0.6207(7) 0.2862(7) 0.0551(5) 0.155(4) Uani 1 1 d .
O10 O 0.2399(4) 0.2001(3) 0.6268(3) 0.0573(11) Uani 1 1 d .
O11 O 0.3615(5) 0.2933(3) 0.5182(2) 0.0504(10) Uani 1 1 d .
O12 O 0.2247(4) 0.3988(3) 0.6346(3) 0.0473(10) Uani 1 1 d .
O13 O 0.4378(4) 0.2594(3) 0.6602(3) 0.0622(12) Uani 1 1 d .
O14 O -0.2320(4) 0.1961(3) 0.5163(2) 0.0392(9) Uani 1 1 d .
O15 O -0.1399(3) 0.2906(3) 0.3937(2) 0.0362(8) Uani 1 1 d .
O16 O -0.1670(3) 0.1048(3) 0.3813(2) 0.0325(8) Uani 1 1 d .
O17 O -0.3709(3) 0.2627(3) 0.3967(2) 0.0394(9) Uani 1 1 d .
N1 N 0.3380(3) 0.0755(3) 0.2035(2) 0.0194(7) Uani 1 1 d .
H1A H 0.3530 0.1059 0.1463 0.023 Uiso 1 1 calc R
N2 N 0.3960(3) 0.1393(3) 0.3561(2) 0.0176(7) Uani 1 1 d .
H2A H 0.4153 0.2001 0.3830 0.021 Uiso 1 1 calc R
N3 N 0.1449(4) 0.0962(3) 0.3423(2) 0.0194(7) Uani 1 1 d .
H3 H 0.0459 0.1291 0.3434 0.023 Uiso 1 1 calc R
N4 N 0.3643(3) 0.4550(3) 0.3555(2) 0.0168(7) Uani 1 1 d .
H4 H 0.3950 0.3827 0.3837 0.020 Uiso 1 1 calc R
N5 N 0.0964(4) 0.5783(3) 0.3402(2) 0.0201(7) Uani 1 1 d .
H5 H 0.0014 0.5736 0.3423 0.024 Uiso 1 1 calc R
N6 N 0.2928(3) 0.5593(3) 0.2020(2) 0.0191(7) Uani 1 1 d .
H6 H 0.3144 0.5316 0.1451 0.023 Uiso 1 1 calc R
C1 C 0.4822(4) 0.0101(3) 0.2333(3) 0.0238(9) Uani 1 1 d .
H1B H 0.5551 -0.0058 0.1815 0.029 Uiso 1 1 calc R
H1C H 0.4752 -0.0646 0.2627 0.029 Uiso 1 1 calc R
C2 C 0.5264(4) 0.0828(3) 0.2974(3) 0.0231(9) Uani 1 1 d .
H2B H 0.6007 0.0335 0.3334 0.028 Uiso 1 1 calc R
H2C H 0.5678 0.1423 0.2642 0.028 Uiso 1 1 calc R
C3 C 0.3508(4) 0.0586(3) 0.4275(3) 0.0231(9) Uani 1 1 d .
H3A H 0.3834 0.0708 0.4848 0.028 Uiso 1 1 calc R
H3B H 0.3943 -0.0227 0.4120 0.028 Uiso 1 1 calc R
C4 C 0.1864(4) 0.0852(3) 0.4341(3) 0.0223(9) Uani 1 1 d .
H4A H 0.1531 0.0220 0.4677 0.027 Uiso 1 1 calc R
H4B H 0.1426 0.1579 0.4649 0.027 Uiso 1 1 calc R
C5 C 0.1801(5) -0.0160(3) 0.2977(3) 0.0236(9) Uani 1 1 d .
H5A H 0.0926 -0.0449 0.2999 0.028 Uiso 1 1 calc R
H5B H 0.2543 -0.0741 0.3285 0.028 Uiso 1 1 calc R
C6 C 0.2359(4) 0.0025(3) 0.2023(3) 0.0219(9) Uani 1 1 d .
H6A H 0.2858 -0.0725 0.1761 0.026 Uiso 1 1 calc R
H6B H 0.1552 0.0416 0.1668 0.026 Uiso 1 1 calc R
C7 C 0.3058(4) 0.5416(3) 0.4251(3) 0.0220(9) Uani 1 1 d .
H7A H 0.3346 0.6140 0.4080 0.026 Uiso 1 1 calc R
H7B H 0.3435 0.5111 0.4825 0.026 Uiso 1 1 calc R
C8 C 0.1409(4) 0.5647(4) 0.4329(3) 0.0237(9) Uani 1 1 d .
H8A H 0.1107 0.4993 0.4653 0.028 Uiso 1 1 calc R
H8B H 0.0955 0.6358 0.4654 0.028 Uiso 1 1 calc R
C9 C 0.1073(5) 0.6903(3) 0.2939(3) 0.0253(9) Uani 1 1 d .
H9A H 0.1687 0.7257 0.3252 0.030 Uiso 1 1 calc R
H9B H 0.0102 0.7446 0.2935 0.030 Uiso 1 1 calc R
C10 C 0.1724(4) 0.6666(3) 0.2002(3) 0.0240(9) Uani 1 1 d .
H10A H 0.0983 0.6565 0.1633 0.029 Uiso 1 1 calc R
H10B H 0.2094 0.7323 0.1743 0.029 Uiso 1 1 calc R
C11 C 0.4276(4) 0.5770(3) 0.2333(3) 0.0241(9) Uani 1 1 d .
H11A H 0.4050 0.6511 0.2635 0.029 Uiso 1 1 calc R
H11B H 0.4995 0.5800 0.1822 0.029 Uiso 1 1 calc R
C12 C 0.4883(4) 0.4781(3) 0.2968(3) 0.0215(9) Uani 1 1 d .
H12A H 0.5395 0.4086 0.2638 0.026 Uiso 1 1 calc R
H12B H 0.5573 0.4988 0.3324 0.026 Uiso 1 1 calc R
C13 C -0.1697(4) 0.3982(4) 0.1832(3) 0.0323(11) Uani 1 1 d .
H13A H -0.2026 0.3361 0.1605 0.048 Uiso 1 1 calc R
H13B H -0.2122 0.4714 0.1519 0.048 Uiso 1 1 calc R
H13C H -0.1999 0.4045 0.2468 0.048 Uiso 1 1 calc R
C14 C 0.0757(4) 0.2886(3) 0.0020(3) 0.0199(8) Uani 1 1 d .
C15 C -0.0120(5) 0.2137(3) 0.0119(3) 0.0237(9) Uani 1 1 d .
H15 H -0.0827 0.2179 0.0610 0.028 Uiso 1 1 calc R
C16 C 0.0056(4) 0.1315(4) -0.0522(3) 0.0238(9) Uani 1 1 d .
H16 H -0.0544 0.0798 -0.0477 0.029 Uiso 1 1 calc R
C17 C 0.1111(4) 0.1262(3) -0.1222(3) 0.0240(9) Uani 1 1 d .
C18 C 0.1953(4) 0.2029(4) -0.1325(3) 0.0242(9) Uani 1 1 d .
H18 H 0.2648 0.2001 -0.1822 0.029 Uiso 1 1 calc R
C19 C 0.1775(4) 0.2850(3) -0.0689(3) 0.0227(9) Uani 1 1 d .
H19 H 0.2355 0.3383 -0.0747 0.027 Uiso 1 1 calc R
O1W O 0.3335(7) 0.5103(6) 0.0193(5) 0.125(2) Uiso 1 1 d .

loop_
_atom_site_aniso_label
_atom_site_aniso_U_11
_atom_site_aniso_U_22
_atom_site_aniso_U_33
_atom_site_aniso_U_23
_atom_site_aniso_U_13
_atom_site_aniso_U_12
Co1 0.0143(3) 0.0125(3) 0.0150(3) -0.0004(2) -0.0028(2) -0.00253(19)
Co2 0.0148(3) 0.0128(3) 0.0136(3) -0.0001(2) -0.0015(2) -0.0031(2)
P1 0.0171(5) 0.0170(5) 0.0159(5) 0.0004(4) -0.0049(4) -0.0032(4)
Cl1 0.0189(5) 0.0214(5) 0.0197(5) -0.0029(4) -0.0024(4) -0.0032(4)
Cl2 0.0253(5) 0.0264(5) 0.0211(5) -0.0015(4) -0.0008(4) -0.0094(4)
Cl3 0.0374(7) 0.0641(9) 0.0485(9) 0.0108(7) 0.0005(6) -0.0102(7)
Cl4 0.0268(6) 0.0340(6) 0.0334(6) -0.0151(5) -0.0046(5) -0.0035(5)
O1 0.0205(14) 0.0167(13) 0.0120(13) 0.0005(10) 0.0007(11) -0.0060(11)
O2 0.0133(13) 0.0154(13) 0.0195(14) -0.0025(11) 0.0028(11) -0.0026(10)
O3 0.0200(14) 0.0175(13) 0.0211(15) -0.0013(11) -0.0087(11) -0.0040(11)
O4 0.0205(14) 0.0164(13) 0.0204(15) -0.0005(11) -0.0081(11) -0.0029(11)
O5 0.0445(19) 0.0222(15) 0.0195(16) 0.0000(12) -0.0038(13) -0.0135(14)
O6 0.075(3) 0.099(4) 0.045(3) 0.037(2) 0.023(2) 0.004(3)
O7 0.108(5) 0.094(4) 0.135(5) 0.056(4) 0.012(4) 0.036(4)
O8 0.047(2) 0.100(3) 0.037(2) 0.004(2) 0.0030(18) -0.027(2)
O9 0.098(5) 0.198(7) 0.207(8) -0.150(6) 0.077(5) -0.108(5)
O10 0.076(3) 0.053(2) 0.055(3) -0.0179(19) 0.025(2) -0.048(2)
O11 0.088(3) 0.037(2) 0.0229(18) -0.0005(15) 0.0086(18) -0.016(2)
O12 0.0311(19) 0.041(2) 0.069(3) -0.0244(19) 0.0121(18) -0.0078(16)
O13 0.070(3) 0.047(2) 0.078(3) 0.007(2) -0.054(2) -0.013(2)
O14 0.072(3) 0.0248(16) 0.0189(17) 0.0016(13) -0.0052(16) -0.0094(16)
O15 0.0351(18) 0.0435(19) 0.037(2) -0.0045(15) 0.0066(15) -0.0250(16)
O16 0.0268(16) 0.0329(17) 0.0383(19) -0.0221(14) -0.0001(14) -0.0047(14)
O17 0.0215(16) 0.0313(17) 0.065(2) -0.0012(16) -0.0161(16) -0.0019(14)
N1 0.0198(17) 0.0181(16) 0.0205(18) -0.0019(14) -0.0048(14) -0.0037(13)
N2 0.0182(16) 0.0153(16) 0.0189(17) 0.0025(13) -0.0056(13) -0.0032(13)
N3 0.0188(17) 0.0167(16) 0.0228(19) 0.0006(14) -0.0022(14) -0.0052(13)
N4 0.0184(16) 0.0152(16) 0.0186(17) 0.0013(13) -0.0024(13) -0.0077(13)
N5 0.0196(17) 0.0176(16) 0.0217(18) -0.0031(14) -0.0016(14) -0.0018(13)
N6 0.0182(17) 0.0186(17) 0.0199(18) 0.0022(14) -0.0015(13) -0.0049(13)
C1 0.018(2) 0.0156(19) 0.034(2) -0.0030(17) -0.0004(17) 0.0024(16)
C2 0.0151(19) 0.019(2) 0.032(2) 0.0004(17) -0.0040(17) 0.0015(16)
C3 0.029(2) 0.0176(19) 0.021(2) 0.0058(16) -0.0088(18) -0.0030(17)
C4 0.032(2) 0.020(2) 0.015(2) 0.0054(16) -0.0041(17) -0.0068(17)
C5 0.027(2) 0.0146(19) 0.033(2) -0.0006(17) -0.0090(18) -0.0082(16)
C6 0.027(2) 0.0151(19) 0.027(2) -0.0047(16) -0.0059(18) -0.0089(16)
C7 0.025(2) 0.021(2) 0.022(2) -0.0031(17) -0.0045(17) -0.0072(17)
C8 0.029(2) 0.026(2) 0.018(2) -0.0085(17) -0.0032(17) -0.0068(18)
C9 0.028(2) 0.0135(19) 0.034(3) -0.0006(17) -0.0042(19) -0.0040(17)
C10 0.022(2) 0.0160(19) 0.034(3) 0.0071(17) -0.0109(18) -0.0040(16)
C11 0.020(2) 0.020(2) 0.034(3) 0.0064(18) 0.0005(18) -0.0115(17)
C12 0.0164(19) 0.024(2) 0.026(2) 0.0021(17) -0.0023(16) -0.0094(16)
C13 0.018(2) 0.032(2) 0.045(3) -0.003(2) -0.003(2) -0.0016(18)
C14 0.030(2) 0.0159(19) 0.014(2) 0.0003(15) -0.0066(16) -0.0036(16)
C15 0.031(2) 0.026(2) 0.015(2) 0.0004(17) -0.0049(17) -0.0076(18)
C16 0.024(2) 0.025(2) 0.025(2) -0.0001(17) -0.0087(17) -0.0077(17)
C17 0.020(2) 0.024(2) 0.026(2) -0.0067(17) -0.0087(17) 0.0025(17)
C18 0.020(2) 0.028(2) 0.021(2) -0.0012(17) -0.0009(17) -0.0021(17)
C19 0.023(2) 0.024(2) 0.022(2) 0.0031(17) -0.0074(17) -0.0070(17)

loop_
_atom_type_symbol
_atom_type_description
_atom_type_scat_dispersion_real
_atom_type_scat_dispersion_imag
_atom_type_scat_source
C C 0.0030 0.0020 'International Tables Vol C Tables 4.2.6.8 and 6.1.1.4'
H H 0.0000 0.0000 'International Tables Vol C Tables 4.2.6.8 and 6.1.1.4'
Cl Cl 0.1480 0.1590 'International Tables Vol C Tables 4.2.6.8 and 6.1.1.4'
Co Co 0.3490 0.9720 'International Tables Vol C Tables 4.2.6.8 and 6.1.1.4'
N N 0.0060 0.0030 'International Tables Vol C Tables 4.2.6.8 and 6.1.1.4'
O O 0.0110 0.0060 'International Tables Vol C Tables 4.2.6.8 and 6.1.1.4'
P P 0.1020 0.0940 'International Tables Vol C Tables 4.2.6.8 and 6.1.1.4'

loop_
_geom_angle_atom_site_label_1
_geom_angle_atom_site_label_2
_geom_angle_atom_site_label_3
_geom_angle
O2 Co1 N3 174.45(13)
O2 Co1 N2 90.53(12)
N3 Co1 N2 86.14(14)
O2 Co1 N1 98.09(13)
N3 Co1 N1 86.16(14)
N2 Co1 N1 86.54(14)
O2 Co1 O1 79.40(11)
N3 Co1 O1 96.27(12)
N2 Co1 O1 92.14(12)
N1 Co1 O1 177.16(13)
O2 Co1 O3 94.87(11)
N3 Co1 O3 88.75(13)
N2 Co1 O3 173.52(12)
N1 Co1 O3 89.14(12)
O1 Co1 O3 92.38(11)
O2 Co1 Co2 40.62(7)
N3 Co1 Co2 136.00(10)
N2 Co1 Co2 102.09(10)
N1 Co1 Co2 136.91(10)
O1 Co1 Co2 41.00(7)
O3 Co1 Co2 84.37(8)
O2 Co2 O1 79.50(11)
O2 Co2 N5 174.93(13)
O1 Co2 N5 96.33(13)
O2 Co2 O4 95.04(11)
O1 Co2 O4 93.14(11)
N5 Co2 O4 88.03(13)
O2 Co2 N4 90.82(12)
O1 Co2 N4 92.22(12)
N5 Co2 N4 86.44(14)
O4 Co2 N4 172.69(12)
O2 Co2 N6 97.34(12)
O1 Co2 N6 176.44(12)
N5 Co2 N6 86.74(14)
O4 Co2 N6 88.75(13)
N4 Co2 N6 86.17(13)
O2 Co2 Co1 40.48(8)
O1 Co2 Co1 41.25(8)
N5 Co2 Co1 136.19(10)
O4 Co2 Co1 84.96(8)
N4 Co2 Co1 102.34(9)
N6 Co2 Co1 136.10(10)
O4 P1 O3 115.95(15)
O4 P1 O5 104.14(16)
O3 P1 O5 109.45(16)
O4 P1 C13 108.63(19)
O3 P1 C13 110.59(19)
O5 P1 C13 107.6(2)
O14 Cl1 O17 110.4(2)
O14 Cl1 O15 109.1(2)
O17 Cl1 O15 109.2(2)
O14 Cl1 O16 109.45(19)
O17 Cl1 O16 109.92(19)
O15 Cl1 O16 108.68(19)
O11 Cl2 O13 110.3(3)
O11 Cl2 O10 108.9(2)
O13 Cl2 O10 108.8(3)
O11 Cl2 O12 108.8(2)
O13 Cl2 O12 109.3(2)
O10 Cl2 O12 110.8(2)
O9 Cl3 O6 109.2(5)
O9 Cl3 O8 107.4(3)
O6 Cl3 O8 110.4(3)
O9 Cl3 O7 110.6(5)
O6 Cl3 O7 108.5(3)
O8 Cl3 O7 110.9(3)
Co2 O1 Co1 97.75(11)
Co2 O1 H1 131.1
Co1 O1 H1 131.1
Co1 O2 Co2 98.90(12)
Co1 O2 H2 130.6
Co2 O2 H2 130.6
P1 O3 Co1 127.24(16)
P1 O4 Co2 127.21(16)
C14 O5 P1 126.4(3)
C6 N1 C1 113.3(3)
C6 N1 Co1 107.0(2)
C1 N1 Co1 111.6(2)
C6 N1 H1A 108.3
C1 N1 H1A 108.3
Co1 N1 H1A 108.3
C2 N2 C3 113.6(3)
C2 N2 Co1 106.2(2)
C3 N2 Co1 111.1(2)
C2 N2 H2A 108.6
C3 N2 H2A 108.6
Co1 N2 H2A 108.6
C4 N3 C5 113.6(3)
C4 N3 Co1 106.0(2)
C5 N3 Co1 111.2(3)
C4 N3 H3 108.6
C5 N3 H3 108.6
Co1 N3 H3 108.6
C12 N4 C7 113.8(3)
C12 N4 Co2 106.3(2)
C7 N4 Co2 112.0(2)
C12 N4 H4 108.2
C7 N4 H4 108.2
Co2 N4 H4 108.2
C9 N5 C8 113.5(3)
C9 N5 Co2 111.4(2)
C8 N5 Co2 105.7(2)
C9 N5 H5 108.7
C8 N5 H5 108.7
Co2 N5 H5 108.7
C10 N6 C11 113.5(3)
C10 N6 Co2 106.2(2)
C11 N6 Co2 111.0(2)
C10 N6 H6 108.7
C11 N6 H6 108.7
Co2 N6 H6 108.7
N1 C1 C2 108.4(3)
N1 C1 H1B 110.0
C2 C1 H1B 110.0
N1 C1 H1C 110.0
C2 C1 H1C 110.0
H1B C1 H1C 108.4
N2 C2 C1 108.5(3)
N2 C2 H2B 110.0
C1 C2 H2B 110.0
N2 C2 H2C 110.0
C1 C2 H2C 110.0
H2B C2 H2C 108.4
N2 C3 C4 107.4(3)
N2 C3 H3A 110.2
C4 C3 H3A 110.2
N2 C3 H3B 110.2
C4 C3 H3B 110.2
H3A C3 H3B 108.5
N3 C4 C3 106.7(3)
N3 C4 H4A 110.4
C3 C4 H4A 110.4
N3 C4 H4B 110.4
C3 C4 H4B 110.4
H4A C4 H4B 108.6
N3 C5 C6 108.7(3)
N3 C5 H5A 109.9
C6 C5 H5A 109.9
N3 C5 H5B 109.9
C6 C5 H5B 109.9
H5A C5 H5B 108.3
N1 C6 C5 106.6(3)
N1 C6 H6A 110.4
C5 C6 H6A 110.4
N1 C6 H6B 110.4
C5 C6 H6B 110.4
H6A C6 H6B 108.6
N4 C7 C8 107.1(3)
N4 C7 H7A 110.3
C8 C7 H7A 110.3
N4 C7 H7B 110.3
C8 C7 H7B 110.3
H7A C7 H7B 108.5
N5 C8 C7 106.9(3)
N5 C8 H8A 110.3
C7 C8 H8A 110.3
N5 C8 H8B 110.3
C7 C8 H8B 110.3
H8A C8 H8B 108.6
N5 C9 C10 108.5(3)
N5 C9 H9A 110.0
C10 C9 H9A 110.0
N5 C9 H9B 110.0
C10 C9 H9B 110.0
H9A C9 H9B 108.4
N6 C10 C9 108.4(3)
N6 C10 H10A 110.0
C9 C10 H10A 110.0
N6 C10 H10B 110.0
C9 C10 H10B 110.0
H10A C10 H10B 108.4
N6 C11 C12 108.8(3)
N6 C11 H11A 109.9
C12 C11 H11A 109.9
N6 C11 H11B 109.9
C12 C11 H11B 109.9
H11A C11 H11B 108.3
N4 C12 C11 107.2(3)
N4 C12 H12A 110.3
C11 C12 H12A 110.3
N4 C12 H12B 110.3
C11 C12 H12B 110.3
H12A C12 H12B 108.5
P1 C13 H13A 109.5
P1 C13 H13B 109.5
H13A C13 H13B 109.5
P1 C13 H13C 109.5
H13A C13 H13C 109.5
H13B C13 H13C 109.5
C19 C14 C15 121.7(4)
C19 C14 O5 115.8(4)
C15 C14 O5 122.5(4)
C14 C15 C16 118.4(4)
C14 C15 H15 120.8
C16 C15 H15 120.8
C17 C16 C15 119.5(4)
C17 C16 H16 120.2
C15 C16 H16 120.2
C18 C17 C16 121.5(4)
C18 C17 Cl4 120.0(3)
C16 C17 Cl4 118.5(3)
C17 C18 C19 119.0(4)
C17 C18 H18 120.5
C19 C18 H18 120.5
C14 C19 C18 119.8(4)
C14 C19 H19 120.1
C18 C19 H19 120.1

loop_
_geom_bond_atom_site_label_1
_geom_bond_atom_site_label_2
_geom_bond_distance
Co1 O2 1.909(3)
Co1 N3 1.930(3)
Co1 N2 1.933(3)
Co1 N1 1.933(3)
Co1 O1 1.934(3)
Co1 O3 1.940(3)
Co1 Co2 2.9061(7)
Co2 O2 1.915(2)
Co2 O1 1.924(3)
Co2 N5 1.927(3)
Co2 O4 1.927(3)
Co2 N4 1.931(3)
Co2 N6 1.934(3)
P1 O4 1.501(3)
P1 O3 1.503(3)
P1 O5 1.592(3)
P1 C13 1.779(4)
Cl1 O14 1.426(3)
Cl1 O17 1.426(3)
Cl1 O15 1.437(3)
Cl1 O16 1.441(3)
Cl2 O11 1.417(3)
Cl2 O13 1.421(4)
Cl2 O10 1.431(3)
Cl2 O12 1.440(3)
Cl3 O9 1.368(5)
Cl3 O6 1.388(4)
Cl3 O8 1.420(4)
Cl3 O7 1.437(5)
Cl4 C17 1.740(4)
O1 H1 0.9500
O2 H2 0.9500
O5 C14 1.399(5)
N1 C6 1.484(5)
N1 C1 1.504(5)
N1 H1A 0.9300
N2 C2 1.494(5)
N2 C3 1.511(5)
N2 H2A 0.9300
N3 C4 1.480(5)
N3 C5 1.492(5)
N3 H3 0.9300
N4 C12 1.488(5)
N4 C7 1.494(5)
N4 H4 0.9300
N5 C9 1.498(5)
N5 C8 1.501(5)
N5 H5 0.9300
N6 C10 1.490(5)
N6 C11 1.501(5)
N6 H6 0.9300
C1 C2 1.515(6)
C1 H1B 0.9900
C1 H1C 0.9900
C2 H2B 0.9900
C2 H2C 0.9900
C3 C4 1.525(6)
C3 H3A 0.9900
C3 H3B 0.9900
C4 H4A 0.9900
C4 H4B 0.9900
C5 C6 1.513(6)
C5 H5A 0.9900
C5 H5B 0.9900
C6 H6A 0.9900
C6 H6B 0.9900
C7 C8 1.533(6)
C7 H7A 0.9900
C7 H7B 0.9900
C8 H8A 0.9900
C8 H8B 0.9900
C9 C10 1.507(6)
C9 H9A 0.9900
C9 H9B 0.9900
C10 H10A 0.9900
C10 H10B 0.9900
C11 C12 1.510(6)
C11 H11A 0.9900
C11 H11B 0.9900
C12 H12A 0.9900
C12 H12B 0.9900
C13 H13A 0.9800
C13 H13B 0.9800
C13 H13C 0.9800
C14 C19 1.372(6)
C14 C15 1.380(6)
C15 C16 1.401(6)
C15 H15 0.9500
C16 C17 1.382(6)
C16 H16 0.9500
C17 C18 1.372(6)
C18 C19 1.393(6)
C18 H18 0.9500
C19 H19 0.9500

loop_
_geom_torsion_atom_site_label_1
_geom_torsion_atom_site_label_2
_geom_torsion_atom_site_label_3
_geom_torsion_atom_site_label_4
_geom_torsion
N3 Co1 Co2 O2 173.44(19)
N2 Co1 Co2 O2 76.40(15)
N1 Co1 Co2 O2 -21.57(18)
O1 Co1 Co2 O2 155.56(17)
O3 Co1 Co2 O2 -104.24(15)
O2 Co1 Co2 O1 -155.56(17)
N3 Co1 Co2 O1 17.89(18)
N2 Co1 Co2 O1 -79.16(15)
N1 Co1 Co2 O1 -177.13(18)
O3 Co1 Co2 O1 100.20(14)
O2 Co1 Co2 N5 -174.31(19)
N3 Co1 Co2 N5 -0.9(2)
N2 Co1 Co2 N5 -97.91(18)
N1 Co1 Co2 N5 164.1(2)
O1 Co1 Co2 N5 -18.75(18)
O3 Co1 Co2 N5 81.45(17)
O2 Co1 Co2 O4 103.84(15)
N3 Co1 Co2 O4 -82.71(17)
N2 Co1 Co2 O4 -179.76(13)
N1 Co1 Co2 O4 82.27(16)
O1 Co1 Co2 O4 -100.60(14)
O3 Co1 Co2 O4 -0.40(11)
O2 Co1 Co2 N4 -76.48(15)
N3 Co1 Co2 N4 96.97(17)
N2 Co1 Co2 N4 -0.08(13)
N1 Co1 Co2 N4 -98.05(17)
O1 Co1 Co2 N4 79.08(15)
O3 Co1 Co2 N4 179.28(12)
O2 Co1 Co2 N6 20.92(18)
N3 Co1 Co2 N6 -165.63(19)
N2 Co1 Co2 N6 97.32(17)
N1 Co1 Co2 N6 -0.7(2)
O1 Co1 Co2 N6 176.48(18)
O3 Co1 Co2 N6 -83.32(16)
O2 Co2 O1 Co1 -15.85(11)
N5 Co2 O1 Co1 167.06(13)
O4 Co2 O1 Co1 78.70(12)
N4 Co2 O1 Co1 -106.28(13)
N6 Co2 O1 Co1 -43(2)
O2 Co1 O1 Co2 15.91(11)
N3 Co1 O1 Co2 -167.61(12)
N2 Co1 O1 Co2 106.04(13)
N1 Co1 O1 Co2 44(3)
O3 Co1 O1 Co2 -78.61(12)
N3 Co1 O2 Co2 -55.1(13)
N2 Co1 O2 Co2 -108.11(13)
N1 Co1 O2 Co2 165.30(13)
O1 Co1 O2 Co2 -16.03(11)
O3 Co1 O2 Co2 75.48(12)
O1 Co2 O2 Co1 16.11(11)
N5 Co2 O2 Co1 51.0(15)
O4 Co2 O2 Co1 -76.16(12)
N4 Co2 O2 Co1 108.21(13)
N6 Co2 O2 Co1 -165.54(13)
O4 P1 O3 Co1 -6.4(3)
O5 P1 O3 Co1 111.0(2)
C13 P1 O3 Co1 -130.6(2)
O2 Co1 O3 P1 -35.6(2)
N3 Co1 O3 P1 140.2(2)
N2 Co1 O3 P1 178.1(10)
N1 Co1 O3 P1 -133.7(2)
O1 Co1 O3 P1 43.9(2)
Co2 Co1 O3 P1 3.69(19)
O3 P1 O4 Co2 5.8(3)
O5 P1 O4 Co2 -114.5(2)
C13 P1 O4 Co2 131.0(2)
O2 Co2 O4 P1 36.5(2)
O1 Co2 O4 P1 -43.3(2)
N5 Co2 O4 P1 -139.5(2)
N4 Co2 O4 P1 180(48)
N6 Co2 O4 P1 133.7(2)
Co1 Co2 O4 P1 -2.78(19)
O4 P1 O5 C14 162.9(3)
O3 P1 O5 C14 38.3(4)
C13 P1 O5 C14 -81.9(4)
O2 Co1 N1 C6 -154.2(2)
N3 Co1 N1 C6 29.4(3)
N2 Co1 N1 C6 115.8(3)
O1 Co1 N1 C6 178(100)
O3 Co1 N1 C6 -59.4(3)
Co2 Co1 N1 C6 -140.2(2)
O2 Co1 N1 C1 81.4(3)
N3 Co1 N1 C1 -95.0(3)
N2 Co1 N1 C1 -8.6(3)
O1 Co1 N1 C1 54(3)
O3 Co1 N1 C1 176.2(3)
Co2 Co1 N1 C1 95.4(3)
O2 Co1 N2 C2 -67.6(2)
N3 Co1 N2 C2 116.9(2)
N1 Co1 N2 C2 30.5(2)
O1 Co1 N2 C2 -147.0(2)
O3 Co1 N2 C2 78.9(12)
Co2 Co1 N2 C2 -106.8(2)
O2 Co1 N2 C3 168.4(2)
N3 Co1 N2 C3 -7.2(3)
N1 Co1 N2 C3 -93.5(3)
O1 Co1 N2 C3 89.0(3)
O3 Co1 N2 C3 -45.2(12)
Co2 Co1 N2 C3 129.1(2)
O2 Co1 N3 C4 -20.9(14)
N2 Co1 N3 C4 32.3(2)
N1 Co1 N3 C4 119.1(2)
O1 Co1 N3 C4 -59.4(2)
O3 Co1 N3 C4 -151.7(2)
Co2 Co1 N3 C4 -71.1(3)
O2 Co1 N3 C5 -144.8(12)
N2 Co1 N3 C5 -91.6(3)
N1 Co1 N3 C5 -4.9(3)
O1 Co1 N3 C5 176.6(2)
O3 Co1 N3 C5 84.4(3)
Co2 Co1 N3 C5 164.92(19)
O2 Co2 N4 C12 65.8(2)
O1 Co2 N4 C12 145.3(2)
N5 Co2 N4 C12 -118.5(2)
O4 Co2 N4 C12 -77.6(10)
N6 Co2 N4 C12 -31.5(2)
Co1 Co2 N4 C12 104.9(2)
O2 Co2 N4 C7 -169.4(3)
O1 Co2 N4 C7 -89.9(3)
N5 Co2 N4 C7 6.3(3)
O4 Co2 N4 C7 47.2(11)
N6 Co2 N4 C7 93.3(3)
Co1 Co2 N4 C7 -130.3(2)
O2 Co2 N5 C9 150.0(13)
O1 Co2 N5 C9 -175.6(3)
O4 Co2 N5 C9 -82.6(3)
N4 Co2 N5 C9 92.6(3)
N6 Co2 N5 C9 6.2(3)
Co1 Co2 N5 C9 -163.3(2)
O2 Co2 N5 C8 26.3(16)
O1 Co2 N5 C8 60.7(3)
O4 Co2 N5 C8 153.7(3)
N4 Co2 N5 C8 -31.1(3)
N6 Co2 N5 C8 -117.5(3)
Co1 Co2 N5 C8 73.0(3)
O2 Co2 N6 C10 154.0(2)
O1 Co2 N6 C10 -179(100)
N5 Co2 N6 C10 -29.0(3)
O4 Co2 N6 C10 59.1(2)
N4 Co2 N6 C10 -115.6(3)
Co1 Co2 N6 C10 140.5(2)
O2 Co2 N6 C11 -82.2(3)
O1 Co2 N6 C11 -55(2)
N5 Co2 N6 C11 94.8(3)
O4 Co2 N6 C11 -177.1(3)
N4 Co2 N6 C11 8.1(3)
Co1 Co2 N6 C11 -95.7(3)
C6 N1 C1 C2 -136.1(3)
Co1 N1 C1 C2 -15.3(4)
C3 N2 C2 C1 76.2(4)
Co1 N2 C2 C1 -46.2(3)
N1 C1 C2 N2 40.0(4)
C2 N2 C3 C4 -138.7(3)
Co1 N2 C3 C4 -19.0(4)
C5 N3 C4 C3 72.2(4)
Co1 N3 C4 C3 -50.2(3)
N2 C3 C4 N3 44.8(4)
C4 N3 C5 C6 -140.0(3)
Co1 N3 C5 C6 -20.5(4)
C1 N1 C6 C5 76.3(4)
Co1 N1 C6 C5 -47.1(3)
N3 C5 C6 N1 43.8(4)
C12 N4 C7 C8 140.3(3)
Co2 N4 C7 C8 19.7(4)
C9 N5 C8 C7 -73.2(4)
Co2 N5 C8 C7 49.1(3)
N4 C7 C8 N5 -44.6(4)
C8 N5 C9 C10 137.2(3)
Co2 N5 C9 C10 18.1(4)
C11 N6 C10 C9 -76.3(4)
Co2 N6 C10 C9 45.9(4)
N5 C9 C10 N6 -41.7(4)
C10 N6 C11 C12 136.5(3)
Co2 N6 C11 C12 17.1(4)
C7 N4 C12 C11 -75.7(4)
Co2 N4 C12 C11 48.1(3)
N6 C11 C12 N4 -42.3(4)
P1 O5 C14 C19 -147.9(3)
P1 O5 C14 C15 33.8(5)
C19 C14 C15 C16 0.7(6)
O5 C14 C15 C16 178.9(4)
C14 C15 C16 C17 1.1(6)
C15 C16 C17 C18 -2.8(6)
C15 C16 C17 Cl4 178.6(3)
C16 C17 C18 C19 2.5(6)
Cl4 C17 C18 C19 -178.9(3)
C15 C14 C19 C18 -1.0(6)
O5 C14 C19 C18 -179.3(3)
C17 C18 C19 C14 -0.6(6)
